data_9013874
loop_
_publ_author_name
'Camara, F.'
'Nestola, F.'
'Angel, R. J.'
'Ohashi, H.'

_publ_section_title
;
 Spontaneous strain variations through the low-temperature displacive
 phase transition of LiGaSi2O6 clinopyroxene
 Note: T = 773 K
;
_journal_name_full 'European Journal of Mineralogy'
_journal_page_first 599
_journal_page_last 614
_journal_paper_doi 10.1127/0935-1221/2009/0021-1926
_journal_volume 21
_journal_year 2009
_chemical_compound_source Synthetic
_chemical_formula_structural LiGa(Si2O6)
_chemical_formula_sum 'Ga Li O6 Si2'
_space_group_IT_number 15
_symmetry_space_group_name_Hall '-C 2yc'
_symmetry_space_group_name_H-M 'C 1 2/c 1'
_cell_angle_alpha 90
_cell_angle_beta 110.130
_cell_angle_gamma 90
_cell_length_a 9.5997
_cell_length_b 8.6121
_cell_length_c 5.2763
_cell_formula_units_Z 4
_cell_volume 409.564
_database_code_amcsd 0007320
_diffrn_ambient_temperature 773
_exptl_crystal_density_diffrn 3.711
_cod_original_formula_sum 'Li Ga Si2 O6'
_cod_database_code 9013874
_amcsd_formula_title LiGaSi2O6

loop_
_space_group_symop_operation_xyz
x,y,z
1/2+x,1/2+y,z
x,-y,1/2+z
1/2+x,1/2-y,1/2+z
-x,y,1/2-z
1/2-x,1/2+y,1/2-z
-x,-y,-z
1/2-x,1/2-y,-z

loop_
_atom_site_aniso_label
_atom_site_aniso_U_11
_atom_site_aniso_U_22
_atom_site_aniso_U_33
_atom_site_aniso_U_12
_atom_site_aniso_U_13
_atom_site_aniso_U_23
LiM2 0.04300 0.05700 0.03100 0.00000 0.00800 0.00000
GaM1 0.01320 0.01340 0.01260 0.00000 0.00353 0.00000
Si 0.01020 0.01250 0.01050 -0.00170 0.00310 -0.00090
O1 0.01050 0.01540 0.01420 -0.00250 0.00280 -0.00040
O2 0.02330 0.01660 0.02790 -0.00730 0.01120 -0.00430
O3 0.01550 0.03170 0.01860 0.00020 0.00620 -0.00940

loop_
_atom_site_label
_atom_site_fract_x
_atom_site_fract_y
_atom_site_fract_z
_atom_site_U_iso_or_equiv
LiM2 0.00000 0.26970 0.25000 0.04500
GaM1 0.00000 0.89975 0.25000 0.01330
Si 0.29617 0.09076 0.25827 0.01120
O1 0.11404 0.08337 0.14260 0.01380
O2 0.36560 0.26030 0.32040 0.02190
O3 0.35610 -0.00010 0.04660 0.02180

loop_
_cod_related_entry_id
_cod_related_entry_database
_cod_related_entry_code
1 AMCSD 0007320
